data_8106486
loop_
_publ_author_name
'Lizhen, Chen'
'Pengbao, Lian'
'Jianlong, Wang'

_publ_section_title
;
 The crystal structure of 1-methyl-2,4-dinitro-5-iodoimidazole, C4H3IN4O4
;
_journal_issue 2
_journal_name_full 'Zeitschrift f\"ur Kristallographie - New Crystal Structures'
_journal_page_first 213
_journal_page_last 214
_journal_paper_doi 10.1515/ncrs-2016-0209
_journal_volume 232
_journal_year 2017
_chemical_formula_moiety 'C4 H3 I N4 O4'
_chemical_formula_sum 'C4 H3 I N4 O4'
_chemical_formula_weight 298.00
_chemical_melting_point 493.2
_chemical_name_common 1-methyl-2,4-dinitro-5-iodoimidzole
_chemical_name_systematic
;
1-methyl-2,4-dinitro-5-iodoimidzole 
;
_space_group_crystal_system orthorhombic
_space_group_IT_number 61
_space_group_name_Hall '-P 2ac 2ab'
_space_group_name_H-M_alt 'P b c a'
_atom_sites_solution_hydrogens geom
_atom_sites_solution_primary direct
_atom_sites_solution_secondary difmap
_audit_creation_method 'Olex2 1.1'
_cell_angle_alpha 90.00
_cell_angle_beta 90.00
_cell_angle_gamma 90.00
_cell_formula_units_Z 8
_cell_length_a 9.9513(6)
_cell_length_b 11.3365(4)
_cell_length_c 14.3295(12)
_cell_measurement_reflns_used 2154
_cell_measurement_temperature 105.3
_cell_measurement_theta_max 29.0819
_cell_measurement_theta_min 3.0643
_cell_volume 1616.55(18)
_computing_cell_refinement CrysAlis^Pro^
_computing_data_collection CrysAlis^Pro^
_computing_data_reduction CrysAlis^Pro^
_computing_molecular_graphics OLEX2
_computing_publication_material OLEX2
_computing_structure_refinement SHELXL-97
_computing_structure_solution SHELXS-2007
_diffrn_ambient_temperature 105.3
_diffrn_detector_area_resol_mean 16.0971
_diffrn_measured_fraction_theta_full 0.997
_diffrn_measured_fraction_theta_max 0.997
_diffrn_measurement_device_type 'Xcalibur, Eos, Gemini'
_diffrn_measurement_method '\w scans'
_diffrn_radiation_type 'Mo K\a'
_diffrn_radiation_wavelength 0.7107
_diffrn_reflns_av_R_equivalents 0.0193
_diffrn_reflns_av_unetI/netI 0.0234
_diffrn_reflns_limit_h_max 12
_diffrn_reflns_limit_h_min -6
_diffrn_reflns_limit_k_max 13
_diffrn_reflns_limit_k_min -13
_diffrn_reflns_limit_l_max 14
_diffrn_reflns_limit_l_min -17
_diffrn_reflns_number 4081
_diffrn_reflns_theta_full 26.00
_diffrn_reflns_theta_max 26.00
_diffrn_reflns_theta_min 3.07
_diffrn_source 'Enhance (Mo) X-ray Source'
_exptl_absorpt_coefficient_mu 3.952
_exptl_absorpt_correction_T_max 1.00000
_exptl_absorpt_correction_T_min 0.71499
_exptl_absorpt_correction_type multi-scan
_exptl_absorpt_process_details
; 
CrysAlisPro, Agilent Technologies,Version 1.171.35.11 
Empirical absorption correction using spherical harmonics,
implemented in SCALE3 ABSPACK scaling algorithm.
;
_exptl_crystal_colour colorless
_exptl_crystal_density_diffrn 2.449
_exptl_crystal_density_method 'not measured'
_exptl_crystal_description block
_exptl_crystal_F_000 1120
_exptl_crystal_size_max 0.30
_exptl_crystal_size_mid 0.25
_exptl_crystal_size_min 0.20
_refine_diff_density_max 1.571
_refine_diff_density_min -0.840
_refine_diff_density_rms 0.131
_refine_ls_extinction_method none
_refine_ls_goodness_of_fit_ref 1.105
_refine_ls_hydrogen_treatment mixed
_refine_ls_matrix_type full
_refine_ls_number_parameters 119
_refine_ls_number_reflns 1585
_refine_ls_number_restraints 18
_refine_ls_restrained_S_all 1.130
_refine_ls_R_factor_all 0.0306
_refine_ls_R_factor_gt 0.0279
_refine_ls_shift/su_max 0.001
_refine_ls_shift/su_mean 0.000
_refine_ls_structure_factor_coef Fsqd
_refine_ls_weighting_details
;
w=1/[\s^2^(Fo^2^)+(0.0291P)^2^+4.2287P]
 where P=(Fo^2^+2Fc^2^)/3
;
_refine_ls_weighting_scheme calc
_refine_ls_wR_factor_gt 0.0667
_refine_ls_wR_factor_ref 0.0684
_reflns_number_gt 1465
_reflns_number_total 1585
_reflns_threshold_expression 'I > 2\s(I)'
_cod_data_source_file suppl_ncrs-2016-0209_suppl.cif
_cod_data_source_block exp_01
_cod_original_cell_volume 1616.55(17)
_cod_database_code 8106486
_shelx_space_group_comment
;
The symmetry employed for this shelxl refinement is uniquely defined
by the following loop, which should always be used as a source of
symmetry information in preference to the above space-group names.
They are only intended as comments.
;

loop_
_space_group_symop_id
_space_group_symop_operation_xyz
1 'x, y, z'
2 '-x+1/2, -y, z+1/2'
3 'x+1/2, -y+1/2, -z'
4 '-x, y+1/2, -z+1/2'
5 '-x, -y, -z'
6 'x-1/2, y, -z-1/2'
7 '-x-1/2, y-1/2, z'
8 'x, -y-1/2, z-1/2'

loop_
_atom_site_label
_atom_site_type_symbol
_atom_site_fract_x
_atom_site_fract_y
_atom_site_fract_z
_atom_site_U_iso_or_equiv
_atom_site_adp_type
_atom_site_occupancy
_atom_site_symmetry_multiplicity
_atom_site_calc_flag
_atom_site_refinement_flags
_atom_site_disorder_assembly
_atom_site_disorder_group
I1 I 0.07674(3) 0.75983(2) 0.287870(18) 0.01716(12) Uani 1 1 d . . .
N1 N 0.1556(3) 0.9159(3) 0.1234(2) 0.0126(7) Uani 1 1 d . . .
C4 C 0.2290(4) 0.9996(3) 0.1853(3) 0.0193(9) Uani 1 1 d . . .
H4A H 0.1875 1.0778 0.1811 0.029 Uiso 1 1 calc R . .
H4B H 0.3231 1.0046 0.1656 0.029 Uiso 1 1 calc R . .
H4C H 0.2247 0.9715 0.2499 0.029 Uiso 1 1 calc R . .
N4 N -0.0396(3) 0.6637(3) 0.0563(2) 0.0156(7) Uani 1 1 d . . .
C3 C 0.0916(4) 0.8142(3) 0.1503(3) 0.0121(8) Uani 1 1 d . . .
C2 C 0.0405(4) 0.7684(3) 0.0682(3) 0.0140(8) Uani 1 1 d . . .
O4 O -0.0608(3) 0.6024(3) 0.1253(2) 0.0261(7) Uani 1 1 d . . .
O3 O -0.0825(3) 0.6424(3) -0.02254(19) 0.0208(7) Uani 1 1 d . . .
O2 O 0.1504(3) 1.0180(2) -0.11046(19) 0.0180(6) Uani 1 1 d U . .
O1 O 0.2522(3) 1.0967(2) 0.0084(2) 0.0214(6) Uani 1 1 d U . .
N2 N 0.0690(3) 0.8360(3) -0.0068(2) 0.0120(7) Uani 1 1 d . . .
N3 N 0.1866(3) 1.0214(3) -0.0291(2) 0.0152(5) Uani 1 1 d U . .
C1 C 0.1378(4) 0.9227(3) 0.0290(3) 0.0142(6) Uani 1 1 d U . .

loop_
_atom_site_aniso_label
_atom_site_aniso_U_11
_atom_site_aniso_U_22
_atom_site_aniso_U_33
_atom_site_aniso_U_23
_atom_site_aniso_U_13
_atom_site_aniso_U_12
I1 0.02285(18) 0.01887(17) 0.00976(17) 0.00101(9) 0.00023(10) -0.00123(10)
N1 0.0128(15) 0.0135(15) 0.0113(16) -0.0033(12) 0.0005(13) -0.0005(13)
C4 0.028(2) 0.020(2) 0.0104(19) -0.0034(15) -0.0010(17) -0.0009(18)
N4 0.0162(17) 0.0139(16) 0.0166(17) -0.0033(14) 0.0008(14) -0.0023(14)
C3 0.0142(18) 0.0109(18) 0.0114(18) -0.0014(15) 0.0018(15) 0.0023(14)
C2 0.0158(19) 0.0113(18) 0.015(2) -0.0006(15) 0.0019(17) 0.0011(15)
O4 0.0376(18) 0.0233(16) 0.0173(16) 0.0044(13) 0.0005(13) -0.0127(14)
O3 0.0244(16) 0.0242(16) 0.0139(15) -0.0022(12) -0.0014(12) -0.0110(13)
O2 0.0202(13) 0.0190(12) 0.0149(12) 0.0021(10) 0.0021(10) 0.0018(11)
O1 0.0231(13) 0.0175(12) 0.0237(13) 0.0000(11) -0.0002(11) -0.0029(11)
N2 0.0126(16) 0.0124(16) 0.0111(16) 0.0005(13) -0.0003(13) 0.0015(13)
N3 0.0145(11) 0.0157(11) 0.0155(11) -0.0049(9) -0.0011(9) 0.0049(9)
C1 0.0134(12) 0.0149(12) 0.0143(12) -0.0036(11) -0.0004(11) 0.0041(11)

loop_
_atom_type_symbol
_atom_type_description
_atom_type_scat_dispersion_real
_atom_type_scat_dispersion_imag
_atom_type_scat_source
C C 0.0033 0.0016 'International Tables Vol C Tables 4.2.6.8 and 6.1.1.4'
H H 0.0000 0.0000 'International Tables Vol C Tables 4.2.6.8 and 6.1.1.4'
I I -0.4742 1.8119 'International Tables Vol C Tables 4.2.6.8 and 6.1.1.4'
N N 0.0061 0.0033 'International Tables Vol C Tables 4.2.6.8 and 6.1.1.4'
O O 0.0106 0.0060 'International Tables Vol C Tables 4.2.6.8 and 6.1.1.4'

loop_
_geom_angle_atom_site_label_1
_geom_angle_atom_site_label_2
_geom_angle_atom_site_label_3
_geom_angle
_geom_angle_site_symmetry_1
_geom_angle_site_symmetry_3
C3 N1 C4 126.6(3) . .
C1 N1 C4 128.1(3) . .
C1 N1 C3 105.4(3) . .
N1 C4 H4A 109.5 . .
N1 C4 H4B 109.5 . .
N1 C4 H4C 109.5 . .
H4A C4 H4B 109.5 . .
H4A C4 H4C 109.5 . .
H4B C4 H4C 109.5 . .
O4 N4 C2 117.8(3) . .
O4 N4 O3 124.7(3) . .
O3 N4 C2 117.5(3) . .
N1 C3 I1 123.4(3) . .
N1 C3 C2 104.3(3) . .
C2 C3 I1 132.2(3) . .
C3 C2 N4 127.9(4) . .
N2 C2 N4 119.3(4) . .
N2 C2 C3 112.8(3) . .
C1 N2 C2 103.0(3) . .
O2 N3 C1 114.7(3) . .
O1 N3 O2 127.6(3) . .
O1 N3 C1 117.7(3) . .
N1 C1 N3 124.0(3) . .
N2 C1 N1 114.6(3) . .
N2 C1 N3 121.4(3) . .

loop_
_geom_bond_atom_site_label_1
_geom_bond_atom_site_label_2
_geom_bond_distance
_geom_bond_site_symmetry_2
I1 C3 2.071(4) .
N1 C4 1.490(5) .
N1 C3 1.372(5) .
N1 C1 1.366(5) .
C4 H4A 0.9800 .
C4 H4B 0.9800 .
C4 H4C 0.9800 .
N4 C2 1.440(5) .
N4 O4 1.226(4) .
N4 O3 1.232(4) .
C3 C2 1.382(6) .
C2 N2 1.351(5) .
O2 N3 1.220(4) .
O1 N3 1.202(4) .
N2 C1 1.303(5) .
N3 C1 1.477(5) .

loop_
_geom_torsion_atom_site_label_1
_geom_torsion_atom_site_label_2
_geom_torsion_atom_site_label_3
_geom_torsion_atom_site_label_4
_geom_torsion
_geom_torsion_site_symmetry_1
_geom_torsion_site_symmetry_2
_geom_torsion_site_symmetry_3
_geom_torsion_site_symmetry_4
I1 C3 C2 N4 -1.0(7) . . . .
I1 C3 C2 N2 176.8(3) . . . .
N1 C3 C2 N4 -178.0(4) . . . .
N1 C3 C2 N2 -0.2(4) . . . .
C4 N1 C3 I1 3.0(5) . . . .
C4 N1 C3 C2 -179.7(4) . . . .
C4 N1 C1 N2 179.8(3) . . . .
C4 N1 C1 N3 -2.5(6) . . . .
N4 C2 N2 C1 178.2(3) . . . .
C3 N1 C1 N2 0.0(4) . . . .
C3 N1 C1 N3 177.7(3) . . . .
C3 C2 N2 C1 0.2(4) . . . .
C2 N2 C1 N1 -0.2(4) . . . .
C2 N2 C1 N3 -177.9(3) . . . .
O4 N4 C2 C3 -4.2(6) . . . .
O4 N4 C2 N2 178.1(4) . . . .
O3 N4 C2 C3 175.4(4) . . . .
O3 N4 C2 N2 -2.3(5) . . . .
O2 N3 C1 N1 -173.3(3) . . . .
O2 N3 C1 N2 4.2(5) . . . .
O1 N3 C1 N1 4.3(5) . . . .
O1 N3 C1 N2 -178.2(4) . . . .
C1 N1 C3 I1 -177.2(3) . . . .
C1 N1 C3 C2 0.1(4) . . . .
